data_9007798
loop_
_publ_author_name
'Hansen, S.'
'Hakansson, U.'
'Falth, L.'

_publ_section_title
;
 Structure of synthetic zeolite Na-P2
;
_journal_name_full 'Acta Crystallographica, Section C'
_journal_page_first 1361
_journal_page_last 1362
_journal_paper_doi 10.1107/S010827018901262X
_journal_volume 46
_journal_year 1990
_chemical_formula_structural Na4Al4Si12O32.14H2O
_chemical_formula_sum 'Al H14 Na O9.25 Si3'
_space_group_IT_number 62
_symmetry_space_group_name_Hall '-P 2ac 2n'
_symmetry_space_group_name_H-M 'P n m a'
_cell_angle_alpha 90
_cell_angle_beta 90
_cell_angle_gamma 90
_cell_formula_units_Z 4
_cell_length_a 9.868
_cell_length_b 10.082
_cell_length_c 10.098
_cell_volume 1004.642
_database_code_amcsd 0010160
_exptl_crystal_density_diffrn 1.959
_cod_original_formula_sum '(Si3 Al) O9.25 Na H14'
_cod_database_code 9007798
_amcsd_formula_title Na4Al4Si12O32.14H2O

loop_
_space_group_symop_operation_xyz
x,y,z
x,1/2-y,z
-x,1/2+y,-z
1/2-x,1/2+y,1/2+z
1/2+x,1/2-y,1/2-z
1/2+x,y,1/2-z
1/2-x,-y,1/2+z
-x,-y,-z

loop_
_atom_site_label
_atom_site_fract_x
_atom_site_fract_y
_atom_site_fract_z
_atom_site_occupancy
_atom_site_U_iso_or_equiv
_atom_site_type_symbol
_atom_site_attached_hydrogens
SiT1 0.35946 0.09460 0.35738 0.75000 0.01153 Si 0
AlT1 0.35946 0.09460 0.35738 0.25000 0.01153 Al 0
SiT2 0.17412 0.09460 0.10142 0.75000 0.01165 Si 0
AlT2 0.17412 0.09460 0.10142 0.25000 0.01165 Al 0
O1 0.29160 -0.00050 0.47230 1.00000 0.02482 O 0
O2 0.33180 0.25000 0.39990 0.50000 0.02546 O 0
O3 0.18610 0.25000 0.05300 0.50000 0.02520 O 0
O4 0.02250 0.06210 0.16150 1.00000 0.02280 O 0
O5 0.28690 0.05930 0.21530 1.00000 0.02736 O 0
Na1 0.04500 -0.08080 0.35200 0.50000 0.10259 Na 0
Wat1 0.20000 0.75000 0.28600 0.25000 0.10765 O 2
Wat2 -0.03100 0.75000 0.52900 0.25000 0.17731 O 2
Wat3 -0.00600 0.05400 0.53900 0.50000 0.12918 O 2
Wat4 -0.13200 0.75000 0.41100 0.25000 0.11779 O 2
Wat5 0.11500 0.75000 0.20300 0.25000 0.16465 O 2
Wat6 -0.10700 0.75000 0.23500 0.25000 0.16465 O 2

loop_
_cod_changelog_entry_id
_cod_changelog_entry_author
_cod_changelog_entry_date
_cod_changelog_entry_text
1
;cod-tools version 3.8.0
Id: cif_guess_AMCSD_atom_types 9581 2023-05-17 12:35:41Z saulius
;
2023-05-18T11:39:55+03:00
;Derived atom types and hydrogen counts
from atom names that follow the AMCSD naming convention
(Wat == water, O-H == hydroxyl).
;

loop_
_cod_related_entry_id
_cod_related_entry_database
_cod_related_entry_code
1 AMCSD 0010160
